data_9001345
loop_
_publ_author_name
'Hughes J M'
'Cameron M'
'Mariano A N'

_publ_section_title
;
 Rare-earth-element ordering and structural variations in natural
 rare-earth-bearing apatites
 sample from the Oka carbonatite
;
_journal_name_full 'American Mineralogist'
_journal_page_first 1165
_journal_page_last 1173
_journal_volume 76
_journal_year 1991
_chemical_formula_sum 'Ca4.825 Ce0.165 F0.74 H2 Na0.01 O12.26 P2.841 Si0.159'
_chemical_name_mineral Fluorapatite
_space_group_IT_number 176
_symmetry_space_group_name_Hall '-P 6c'
_symmetry_space_group_name_H-M 'P 63/m'
_cell_angle_alpha 90
_cell_angle_beta 90
_cell_angle_gamma 120
_cell_formula_units_Z 2
_cell_length_a 9.3995
_cell_length_b 9.3995
_cell_length_c 6.8941
_cell_volume 527.494
_cod_original_formula_sum 'Ca4.825 Na.01 Ce.165 (P2.841 Si.159) O12.26 F.74 H2'
_cod_database_code 9001345

loop_
_symmetry_equiv_pos_as_xyz
x,y,z
-x+y,-x,1/2-z
x-y,x,1/2+z
y,-x+y,-z
-y,x-y,z
x,y,1/2-z
-x,-y,1/2+z
x-y,x,-z
-x+y,-x,z
-y,x-y,1/2-z
y,-x+y,1/2+z
-x,-y,-z

loop_
_atom_site_label
_atom_site_fract_x
_atom_site_fract_y
_atom_site_fract_z
_atom_site_occupancy
_atom_site_U_iso_or_equiv
_atom_site_type_symbol
_atom_site_attached_hydrogens
Ca1 0.66667 0.33333 0.00110 0.98000 0.01131 Ca 0
Na1 0.66667 0.33333 0.00110 0.00500 0.01131 Na 0
Ce1 0.66667 0.33333 0.00110 0.01500 0.01131 Ce 0
Ca2 0.99212 0.24276 0.25000 0.95500 0.01066 Ca 0
Ce2 0.99212 0.24276 0.25000 0.04500 0.01066 Ce 0
P 0.36875 0.39813 0.25000 0.94700 0.00722 P 0
Si 0.36875 0.39813 0.25000 0.05300 0.00722 Si 0
O1 0.48490 0.32690 0.25000 1.00000 0.01216 O 0
O2 0.46590 0.58730 0.25000 1.00000 0.01368 O 0
O3 0.25730 0.34210 0.07050 1.00000 0.01672 O 0
F 0.00000 0.00000 0.25000 0.74000 0.03420 F 0
O-H 0.00000 0.00000 0.30200 0.13000 0.01646 O 1

loop_
_cod_changelog_entry_id
_cod_changelog_entry_author
_cod_changelog_entry_date
_cod_changelog_entry_text
1
;cod-tools version 3.8.0
Id: cif_guess_AMCSD_atom_types 9581 2023-05-17 12:35:41Z saulius
;
2023-05-18T11:36:41+03:00
;Derived atom types and hydrogen counts
from atom names that follow the AMCSD naming convention
(Wat == water, O-H == hydroxyl).
;

loop_
_cod_related_entry_id
_cod_related_entry_database
_cod_related_entry_code
1 AMCSD 0001374
2 AMCSD 0001379

loop_
_[local]_alternative_name_id
_[local]_alternative_name_type
_[local]_alternative_name_source
_[local]_alternative_name_source_id
_[local]_alternative_name_value
1 mineral AMCSD 0001374 "Fluorapatite"
2 mineral AMCSD 0001379 "Apatite-(CaF)"

_database_code_amcsd 0001374
